data_4119904
loop_
_publ_author_name
'Holger Braunschweig'
'Alexander Damme'
'Rian D. Dewhurst'
'Thomas Kramer'
'Thomas Kupfer'
'Krzysztof Radacki'
'Eva Siedler'
'Alexandra Trumpp'
'Katharina Wagner'
'Christine Werner'

_publ_contact_author_address
; Institut f\"ur Anorganische Chemie
Universit\"at W\"urzburg
Am Hubland
97074 W\"urzburg, Germany
;
_publ_contact_author_email H.Braunschweig@mail.uni-wuerzburg.de
_publ_contact_author_fax +49-931-3184623
_publ_contact_author_name 'Prof. Dr. Holger Braunschweig'
_publ_contact_author_phone +49-931-3185260
_publ_section_title
;
 Quaternizing Diboranes(4): Highly Divergent Outcomes and an Inorganic
 Wagner-Meerwein Rearrangement
;
_journal_name_full 'Journal of the American Chemical Society'
_journal_page_first 8702
_journal_page_last 8707
_journal_paper_doi 10.1021/ja403037k
_journal_volume 135
_journal_year 2013
_chemical_formula_moiety 'C28 H41 B2 Br2 N4'
_chemical_formula_sum 'C28 H41 B2 Br2 N4'
_chemical_formula_weight 615.09
_chemical_name_common
;
?
;
_chemical_name_systematic
; 
?
;
_space_group_IT_number 2
_symmetry_cell_setting triclinic
_symmetry_space_group_name_Hall '-P 1'
_symmetry_space_group_name_H-M 'P -1'
_atom_sites_solution_hydrogens geom
_atom_sites_solution_primary direct
_atom_sites_solution_secondary difmap
_audit_creation_method SHELXL-97
_cell_angle_alpha 85.940(2)
_cell_angle_beta 83.883(2)
_cell_angle_gamma 73.309(2)
_cell_formula_units_Z 2
_cell_length_a 8.7992(4)
_cell_length_b 9.5148(4)
_cell_length_c 18.5325(8)
_cell_measurement_reflns_used 8066
_cell_measurement_temperature 100(2)
_cell_measurement_theta_max 25.93
_cell_measurement_theta_min 2.43
_cell_volume 1476.44(11)
_computing_cell_refinement 'Saint+ ver. 7.68A (Bruker AXS)'
_computing_data_collection 'APEX2 ver. 2010.3 (Bruker AXS)'
_computing_data_reduction 'Saint+ ver. 7.68A (Bruker AXS)'
_computing_molecular_graphics 'XP ver. 5.1 (Bruker AXS, 1998)'
_computing_publication_material 'SHELXL-97 (Sheldrick, 2008)'
_computing_structure_refinement 'SHELXL-97 (Sheldrick, 1997)'
_computing_structure_solution 'SHELXS-97 (Sheldrick, 1990)'
_diffrn_ambient_temperature 100(2)
_diffrn_detector_area_resol_mean 8.333
_diffrn_measured_fraction_theta_full 0.998
_diffrn_measured_fraction_theta_max 0.961
_diffrn_measurement_device_type 'Bruker X8-APEX II'
_diffrn_measurement_method '\f and \w scans'
_diffrn_radiation_monochromator 'multi-layer mirror'
_diffrn_radiation_source 'rotating anode'
_diffrn_radiation_type MoK\a
_diffrn_radiation_wavelength 0.71073
_diffrn_reflns_av_R_equivalents 0.0324
_diffrn_reflns_av_sigmaI/netI 0.0245
_diffrn_reflns_limit_h_max 10
_diffrn_reflns_limit_h_min -10
_diffrn_reflns_limit_k_max 11
_diffrn_reflns_limit_k_min -11
_diffrn_reflns_limit_l_max 22
_diffrn_reflns_limit_l_min -22
_diffrn_reflns_number 58935
_diffrn_reflns_theta_full 26.00
_diffrn_reflns_theta_max 26.47
_diffrn_reflns_theta_min 2.21
_exptl_absorpt_coefficient_mu 2.769
_exptl_absorpt_correction_T_max 0.4972
_exptl_absorpt_correction_T_min 0.3705
_exptl_absorpt_correction_type multi-scan
_exptl_absorpt_process_details 'Sadabs 2008/1 (Bruker 2008)'
_exptl_crystal_colour colourless
_exptl_crystal_density_diffrn 1.384
_exptl_crystal_description block
_exptl_crystal_F_000 634
_exptl_crystal_size_max 0.34
_exptl_crystal_size_mid 0.22
_exptl_crystal_size_min 0.06
_refine_diff_density_max 0.476
_refine_diff_density_min -0.706
_refine_diff_density_rms 0.063
_refine_ls_extinction_method none
_refine_ls_goodness_of_fit_ref 1.021
_refine_ls_hydrogen_treatment constr
_refine_ls_matrix_type full
_refine_ls_number_parameters 335
_refine_ls_number_reflns 5852
_refine_ls_number_restraints 0
_refine_ls_restrained_S_all 1.021
_refine_ls_R_factor_all 0.0368
_refine_ls_R_factor_gt 0.0283
_refine_ls_shift/su_max 0.001
_refine_ls_shift/su_mean 0.000
_refine_ls_structure_factor_coef Fsqd
_refine_ls_weighting_details 'calc w=1/[\s^2^(Fo^2^)+(0.0344P)^2^+1.3974P] where P=(Fo^2^+2Fc^2^)/3'
_refine_ls_weighting_scheme calc
_refine_ls_wR_factor_gt 0.0696
_refine_ls_wR_factor_ref 0.0721
_reflns_number_gt 5027
_reflns_number_total 5852
_reflns_threshold_expression >2sigma(I)
_cod_data_source_file ja403037k_si_001_10.cif
_cod_data_source_block 19e
_cod_database_code 4119904

loop_
_symmetry_equiv_pos_as_xyz
'x, y, z'
'-x, -y, -z'

loop_
_atom_site_label
_atom_site_type_symbol
_atom_site_fract_x
_atom_site_fract_y
_atom_site_fract_z
_atom_site_U_iso_or_equiv
_atom_site_adp_type
_atom_site_occupancy
_atom_site_symmetry_multiplicity
_atom_site_calc_flag
_atom_site_refinement_flags
Br1 Br 0.72269(3) 0.76791(2) 0.200492(13) 0.02402(7) Uani 1 1 d .
B2 B 0.3175(3) 0.3985(3) 0.35786(14) 0.0209(5) Uani 1 1 d .
Br2 Br 0.33028(3) 0.30145(2) 0.456978(13) 0.03115(8) Uani 1 1 d .
N2 N 0.3929(2) 0.5060(2) 0.34377(11) 0.0243(4) Uani 1 1 d .
C5 C 0.5004(3) 0.5422(3) 0.39059(16) 0.0346(6) Uani 1 1 d .
H5A H 0.4398 0.6223 0.4216 0.052 Uiso 1 1 calc R
H5B H 0.5845 0.5727 0.3603 0.052 Uiso 1 1 calc R
H5C H 0.5484 0.4555 0.4210 0.052 Uiso 1 1 calc R
C6 C 0.3607(3) 0.6103(2) 0.28207(11) 0.0199(5) Uani 1 1 d .
H6A H 0.2966 0.5786 0.2499 0.030 Uiso 1 1 calc R
H6B H 0.4616 0.6148 0.2554 0.030 Uiso 1 1 calc R
H6C H 0.3022 0.7077 0.2995 0.030 Uiso 1 1 calc R
B1 B 0.1930(3) 0.3488(2) 0.30626(13) 0.0163(5) Uani 1 1 d .
N1 N 0.0327(2) 0.42103(18) 0.31405(10) 0.0170(4) Uani 1 1 d .
C9 C -0.0933(3) 0.3847(2) 0.28014(12) 0.0207(5) Uani 1 1 d .
H9A H -0.0455 0.3066 0.2460 0.031 Uiso 1 1 calc R
H9B H -0.1551 0.4720 0.2540 0.031 Uiso 1 1 calc R
H9C H -0.1637 0.3512 0.3177 0.031 Uiso 1 1 calc R
C10 C -0.0338(3) 0.5482(2) 0.35943(13) 0.0219(5) Uani 1 1 d .
H10A H 0.0522 0.5704 0.3818 0.033 Uiso 1 1 calc R
H10B H -0.1109 0.5262 0.3975 0.033 Uiso 1 1 calc R
H10C H -0.0872 0.6333 0.3293 0.033 Uiso 1 1 calc R
C1 C 0.2513(2) 0.2186(2) 0.24927(11) 0.0154(4) Uani 1 1 d .
N12 N 0.3180(2) 0.23565(18) 0.18285(10) 0.0167(4) Uani 1 1 d .
C13 C 0.3588(3) 0.1002(2) 0.14142(12) 0.0194(5) Uani 1 1 d .
H13A H 0.4744 0.0669 0.1262 0.023 Uiso 1 1 calc R
H13B H 0.2987 0.1154 0.0980 0.023 Uiso 1 1 calc R
C14 C 0.3088(3) -0.0091(2) 0.19643(12) 0.0194(5) Uani 1 1 d .
H14A H 0.2293 -0.0492 0.1777 0.023 Uiso 1 1 calc R
H14B H 0.4018 -0.0911 0.2089 0.023 Uiso 1 1 calc R
N15 N 0.2385(2) 0.08201(18) 0.25999(9) 0.0166(4) Uani 1 1 d .
C21 C 0.3537(3) 0.3661(2) 0.14967(11) 0.0169(4) Uani 1 1 d .
C22 C 0.5081(3) 0.3772(2) 0.15125(12) 0.0196(5) Uani 1 1 d .
C23 C 0.5458(3) 0.4981(2) 0.11605(12) 0.0231(5) Uani 1 1 d .
H23 H 0.6505 0.5071 0.1164 0.028 Uiso 1 1 calc R
C24 C 0.4335(3) 0.6066(2) 0.08030(12) 0.0243(5) Uani 1 1 d .
C25 C 0.2820(3) 0.5917(2) 0.07968(12) 0.0239(5) Uani 1 1 d .
H25 H 0.2049 0.6659 0.0556 0.029 Uiso 1 1 calc R
C26 C 0.2383(3) 0.4709(2) 0.11340(12) 0.0203(5) Uani 1 1 d .
C27 C 0.6294(3) 0.2654(2) 0.19299(14) 0.0264(5) Uani 1 1 d .
H27A H 0.6022 0.2788 0.2452 0.040 Uiso 1 1 calc R
H27B H 0.7354 0.2784 0.1792 0.040 Uiso 1 1 calc R
H27C H 0.6295 0.1663 0.1817 0.040 Uiso 1 1 calc R
C28 C 0.4777(3) 0.7373(3) 0.04255(14) 0.0327(6) Uani 1 1 d .
H28A H 0.5384 0.7750 0.0741 0.049 Uiso 1 1 calc R
H28B H 0.3806 0.8144 0.0321 0.049 Uiso 1 1 calc R
H28C H 0.5428 0.7074 -0.0030 0.049 Uiso 1 1 calc R
C29 C 0.0740(3) 0.4579(3) 0.10745(13) 0.0262(5) Uani 1 1 d .
H29A H 0.0664 0.3624 0.1284 0.039 Uiso 1 1 calc R
H29B H 0.0530 0.4664 0.0562 0.039 Uiso 1 1 calc R
H29C H -0.0046 0.5365 0.1339 0.039 Uiso 1 1 calc R
C31 C 0.2004(2) 0.0123(2) 0.32829(12) 0.0166(4) Uani 1 1 d .
C32 C 0.0580(3) -0.0263(2) 0.33994(12) 0.0188(5) Uani 1 1 d .
C33 C 0.0307(3) -0.1035(2) 0.40411(13) 0.0219(5) Uani 1 1 d .
H33 H -0.0658 -0.1305 0.4129 0.026 Uiso 1 1 calc R
C34 C 0.1404(3) -0.1425(2) 0.45572(12) 0.0230(5) Uani 1 1 d .
C35 C 0.2811(3) -0.1027(2) 0.44206(12) 0.0220(5) Uani 1 1 d .
H35 H 0.3553 -0.1263 0.4778 0.026 Uiso 1 1 calc R
C36 C 0.3169(3) -0.0296(2) 0.37787(12) 0.0187(4) Uani 1 1 d .
C37 C -0.0635(3) 0.0070(2) 0.28491(13) 0.0256(5) Uani 1 1 d .
H37A H -0.0275 0.0611 0.2427 0.038 Uiso 1 1 calc R
H37B H -0.1659 0.0666 0.3068 0.038 Uiso 1 1 calc R
H37C H -0.0759 -0.0852 0.2694 0.038 Uiso 1 1 calc R
C38 C 0.1121(3) -0.2339(3) 0.52293(14) 0.0324(6) Uani 1 1 d .
H38A H -0.0019 -0.2066 0.5391 0.049 Uiso 1 1 calc R
H38B H 0.1716 -0.2163 0.5615 0.049 Uiso 1 1 calc R
H38C H 0.1481 -0.3381 0.5119 0.049 Uiso 1 1 calc R
C39 C 0.4814(3) -0.0108(2) 0.36002(13) 0.0243(5) Uani 1 1 d .
H39A H 0.5418 -0.0829 0.3247 0.036 Uiso 1 1 calc R
H39B H 0.5365 -0.0259 0.4044 0.036 Uiso 1 1 calc R
H39C H 0.4729 0.0885 0.3393 0.036 Uiso 1 1 calc R
C101 C 1.0077(3) 0.9062(3) -0.05430(15) 0.0355(6) Uani 1 1 d .
H101 H 1.0132 0.8413 -0.0918 0.043 Uiso 1 1 calc R
C102 C 0.9285(3) 0.8875(3) 0.01268(15) 0.0309(6) Uani 1 1 d .
H102 H 0.8795 0.8102 0.0210 0.037 Uiso 1 1 calc R
C103 C 0.9208(3) 0.9810(3) 0.06717(14) 0.0319(6) Uani 1 1 d .
H103 H 0.8669 0.9683 0.1133 0.038 Uiso 1 1 calc R

loop_
_atom_site_aniso_label
_atom_site_aniso_U_11
_atom_site_aniso_U_22
_atom_site_aniso_U_33
_atom_site_aniso_U_23
_atom_site_aniso_U_13
_atom_site_aniso_U_12
Br1 0.02266(13) 0.02091(11) 0.02814(14) -0.00057(9) -0.00239(9) -0.00568(9)
B2 0.0196(13) 0.0186(11) 0.0230(14) -0.0053(10) -0.0024(10) -0.0019(10)
Br2 0.04266(16) 0.02710(13) 0.02462(15) 0.00171(10) -0.01437(11) -0.00793(11)
N2 0.0210(10) 0.0227(9) 0.0301(11) -0.0077(8) -0.0001(8) -0.0070(8)
C5 0.0237(13) 0.0314(13) 0.0516(18) -0.0165(12) -0.0059(12) -0.0080(10)
C6 0.0375(13) 0.0130(9) 0.0139(11) -0.0034(8) 0.0077(9) -0.0175(9)
B1 0.0204(13) 0.0154(11) 0.0139(12) 0.0045(9) -0.0015(10) -0.0074(9)
N1 0.0184(9) 0.0164(8) 0.0165(10) 0.0005(7) -0.0020(7) -0.0056(7)
C9 0.0191(11) 0.0198(10) 0.0235(12) -0.0007(9) -0.0041(9) -0.0055(9)
C10 0.0211(12) 0.0190(10) 0.0237(13) -0.0035(9) -0.0002(9) -0.0027(9)
C1 0.0120(10) 0.0175(10) 0.0165(11) 0.0025(8) -0.0043(8) -0.0036(8)
N12 0.0194(9) 0.0144(8) 0.0164(10) 0.0000(7) -0.0009(7) -0.0051(7)
C13 0.0238(12) 0.0171(10) 0.0169(12) -0.0039(8) 0.0002(9) -0.0052(9)
C14 0.0244(12) 0.0169(10) 0.0165(12) -0.0020(8) -0.0002(9) -0.0054(9)
N15 0.0200(9) 0.0147(8) 0.0153(10) 0.0000(7) -0.0019(7) -0.0053(7)
C21 0.0223(11) 0.0146(9) 0.0140(11) 0.0002(8) 0.0003(9) -0.0062(8)
C22 0.0232(12) 0.0202(10) 0.0155(11) -0.0021(8) 0.0001(9) -0.0065(9)
C23 0.0258(12) 0.0261(11) 0.0201(12) -0.0039(9) 0.0025(9) -0.0125(10)
C24 0.0386(14) 0.0208(11) 0.0153(12) -0.0006(9) 0.0005(10) -0.0124(10)
C25 0.0352(13) 0.0179(10) 0.0160(12) 0.0025(9) -0.0037(10) -0.0036(9)
C26 0.0249(12) 0.0199(10) 0.0151(11) -0.0014(9) -0.0013(9) -0.0048(9)
C27 0.0209(12) 0.0273(11) 0.0315(14) 0.0007(10) -0.0067(10) -0.0066(9)
C28 0.0539(17) 0.0267(12) 0.0224(14) 0.0019(10) 0.0005(12) -0.0211(12)
C29 0.0236(12) 0.0283(12) 0.0242(13) 0.0059(10) -0.0053(10) -0.0040(10)
C31 0.0211(11) 0.0119(9) 0.0155(11) 0.0002(8) -0.0005(9) -0.0030(8)
C32 0.0220(11) 0.0114(9) 0.0220(12) -0.0022(8) -0.0006(9) -0.0031(8)
C33 0.0243(12) 0.0140(10) 0.0263(13) -0.0024(9) 0.0047(10) -0.0059(9)
C34 0.0319(13) 0.0134(10) 0.0186(12) -0.0005(9) 0.0052(10) -0.0007(9)
C35 0.0270(12) 0.0174(10) 0.0171(12) -0.0009(9) -0.0033(9) 0.0013(9)
C36 0.0200(11) 0.0155(10) 0.0187(12) -0.0023(8) -0.0009(9) -0.0017(8)
C37 0.0235(12) 0.0250(11) 0.0306(14) 0.0025(10) -0.0059(10) -0.0103(9)
C38 0.0462(16) 0.0207(11) 0.0245(14) 0.0049(10) 0.0052(11) -0.0047(11)
C39 0.0196(12) 0.0275(11) 0.0240(13) -0.0011(10) -0.0034(9) -0.0033(9)
C101 0.0391(15) 0.0370(14) 0.0333(16) -0.0058(11) -0.0016(12) -0.0147(12)
C102 0.0285(13) 0.0271(12) 0.0386(16) 0.0051(11) -0.0060(11) -0.0109(10)
C103 0.0296(14) 0.0388(14) 0.0264(14) 0.0039(11) 0.0004(11) -0.0108(11)

loop_
_atom_type_symbol
_atom_type_description
_atom_type_scat_dispersion_real
_atom_type_scat_dispersion_imag
_atom_type_scat_source
C C 0.0033 0.0016 'International Tables Vol C Tables 4.2.6.8 and 6.1.1.4'
H H 0.0000 0.0000 'International Tables Vol C Tables 4.2.6.8 and 6.1.1.4'
B B 0.0013 0.0007 'International Tables Vol C Tables 4.2.6.8 and 6.1.1.4'
N N 0.0061 0.0033 'International Tables Vol C Tables 4.2.6.8 and 6.1.1.4'
Br Br -0.2901 2.4595 'International Tables Vol C Tables 4.2.6.8 and 6.1.1.4'

loop_
_geom_angle_atom_site_label_1
_geom_angle_atom_site_label_2
_geom_angle_atom_site_label_3
_geom_angle
_geom_angle_site_symmetry_1
_geom_angle_site_symmetry_3
N2 B2 B1 129.0(2) . .
N2 B2 Br2 116.46(17) . .
B1 B2 Br2 114.08(15) . .
B2 N2 C6 122.12(18) . .
B2 N2 C5 126.1(2) . .
C6 N2 C5 111.45(18) . .
N2 C5 H5A 109.5 . .
N2 C5 H5B 109.5 . .
H5A C5 H5B 109.5 . .
N2 C5 H5C 109.5 . .
H5A C5 H5C 109.5 . .
H5B C5 H5C 109.5 . .
N2 C6 H6A 109.5 . .
N2 C6 H6B 109.5 . .
H6A C6 H6B 109.5 . .
N2 C6 H6C 109.5 . .
H6A C6 H6C 109.5 . .
H6B C6 H6C 109.5 . .
N1 B1 C1 117.33(18) . .
N1 B1 B2 118.7(2) . .
C1 B1 B2 123.91(18) . .
B1 N1 C9 126.52(18) . .
B1 N1 C10 122.76(17) . .
C9 N1 C10 110.72(17) . .
N1 C9 H9A 109.5 . .
N1 C9 H9B 109.5 . .
H9A C9 H9B 109.5 . .
N1 C9 H9C 109.5 . .
H9A C9 H9C 109.5 . .
H9B C9 H9C 109.5 . .
N1 C10 H10A 109.5 . .
N1 C10 H10B 109.5 . .
H10A C10 H10B 109.5 . .
N1 C10 H10C 109.5 . .
H10A C10 H10C 109.5 . .
H10B C10 H10C 109.5 . .
N12 C1 N15 109.89(18) . .
N12 C1 B1 123.32(17) . .
N15 C1 B1 126.78(19) . .
C1 N12 C21 127.63(18) . .
C1 N12 C13 112.61(16) . .
C21 N12 C13 119.75(17) . .
N12 C13 C14 102.59(17) . .
N12 C13 H13A 111.2 . .
C14 C13 H13A 111.2 . .
N12 C13 H13B 111.2 . .
C14 C13 H13B 111.2 . .
H13A C13 H13B 109.2 . .
N15 C14 C13 102.76(16) . .
N15 C14 H14A 111.2 . .
C13 C14 H14A 111.2 . .
N15 C14 H14B 111.2 . .
C13 C14 H14B 111.2 . .
H14A C14 H14B 109.1 . .
C1 N15 C31 126.74(18) . .
C1 N15 C14 112.02(17) . .
C31 N15 C14 119.57(16) . .
C26 C21 C22 122.23(19) . .
C26 C21 N12 119.79(18) . .
C22 C21 N12 117.84(17) . .
C23 C22 C21 118.22(19) . .
C23 C22 C27 120.3(2) . .
C21 C22 C27 121.37(19) . .
C22 C23 C24 121.4(2) . .
C22 C23 H23 119.3 . .
C24 C23 H23 119.3 . .
C25 C24 C23 118.7(2) . .
C25 C24 C28 120.9(2) . .
C23 C24 C28 120.3(2) . .
C24 C25 C26 122.2(2) . .
C24 C25 H25 118.9 . .
C26 C25 H25 118.9 . .
C21 C26 C25 117.2(2) . .
C21 C26 C29 123.42(19) . .
C25 C26 C29 119.35(19) . .
C22 C27 H27A 109.5 . .
C22 C27 H27B 109.5 . .
H27A C27 H27B 109.5 . .
C22 C27 H27C 109.5 . .
H27A C27 H27C 109.5 . .
H27B C27 H27C 109.5 . .
C24 C28 H28A 109.5 . .
C24 C28 H28B 109.5 . .
H28A C28 H28B 109.5 . .
C24 C28 H28C 109.5 . .
H28A C28 H28C 109.5 . .
H28B C28 H28C 109.5 . .
C26 C29 H29A 109.5 . .
C26 C29 H29B 109.5 . .
H29A C29 H29B 109.5 . .
C26 C29 H29C 109.5 . .
H29A C29 H29C 109.5 . .
H29B C29 H29C 109.5 . .
C32 C31 C36 121.87(19) . .
C32 C31 N15 119.61(18) . .
C36 C31 N15 118.12(18) . .
C33 C32 C31 118.03(19) . .
C33 C32 C37 119.00(19) . .
C31 C32 C37 122.9(2) . .
C34 C33 C32 121.9(2) . .
C34 C33 H33 119.1 . .
C32 C33 H33 119.1 . .
C33 C34 C35 118.5(2) . .
C33 C34 C38 120.7(2) . .
C35 C34 C38 120.7(2) . .
C34 C35 C36 122.1(2) . .
C34 C35 H35 118.9 . .
C36 C35 H35 118.9 . .
C35 C36 C31 117.5(2) . .
C35 C36 C39 120.17(18) . .
C31 C36 C39 122.04(19) . .
C32 C37 H37A 109.5 . .
C32 C37 H37B 109.5 . .
H37A C37 H37B 109.5 . .
C32 C37 H37C 109.5 . .
H37A C37 H37C 109.5 . .
H37B C37 H37C 109.5 . .
C34 C38 H38A 109.5 . .
C34 C38 H38B 109.5 . .
H38A C38 H38B 109.5 . .
C34 C38 H38C 109.5 . .
H38A C38 H38C 109.5 . .
H38B C38 H38C 109.5 . .
C36 C39 H39A 109.5 . .
C36 C39 H39B 109.5 . .
H39A C39 H39B 109.5 . .
C36 C39 H39C 109.5 . .
H39A C39 H39C 109.5 . .
H39B C39 H39C 109.5 . .
C102 C101 C103 120.5(3) . 2_775
C102 C101 H101 119.7 . .
C103 C101 H101 119.7 2_775 .
C103 C102 C101 119.9(2) . .
C103 C102 H102 120.0 . .
C101 C102 H102 120.0 . .
C102 C103 C101 119.6(3) . 2_775
C102 C103 H103 120.2 . .
C101 C103 H103 120.2 2_775 .

loop_
_geom_bond_atom_site_label_1
_geom_bond_atom_site_label_2
_geom_bond_distance
_geom_bond_site_symmetry_2
B2 N2 1.367(3) .
B2 B1 1.710(3) .
B2 Br2 1.996(3) .
N2 C6 1.456(3) .
N2 C5 1.474(3) .
C5 H5A 0.9800 .
C5 H5B 0.9800 .
C5 H5C 0.9800 .
C6 H6A 0.9800 .
C6 H6B 0.9800 .
C6 H6C 0.9800 .
B1 N1 1.377(3) .
B1 C1 1.618(3) .
N1 C9 1.464(2) .
N1 C10 1.465(3) .
C9 H9A 0.9800 .
C9 H9B 0.9800 .
C9 H9C 0.9800 .
C10 H10A 0.9800 .
C10 H10B 0.9800 .
C10 H10C 0.9800 .
C1 N12 1.326(3) .
C1 N15 1.336(2) .
N12 C21 1.447(3) .
N12 C13 1.481(3) .
C13 C14 1.527(3) .
C13 H13A 0.9900 .
C13 H13B 0.9900 .
C14 N15 1.484(3) .
C14 H14A 0.9900 .
C14 H14B 0.9900 .
N15 C31 1.440(3) .
C21 C26 1.394(3) .
C21 C22 1.396(3) .
C22 C23 1.388(3) .
C22 C27 1.509(3) .
C23 C24 1.392(3) .
C23 H23 0.9500 .
C24 C25 1.382(3) .
C24 C28 1.512(3) .
C25 C26 1.400(3) .
C25 H25 0.9500 .
C26 C29 1.502(3) .
C27 H27A 0.9800 .
C27 H27B 0.9800 .
C27 H27C 0.9800 .
C28 H28A 0.9800 .
C28 H28B 0.9800 .
C28 H28C 0.9800 .
C29 H29A 0.9800 .
C29 H29B 0.9800 .
C29 H29C 0.9800 .
C31 C32 1.395(3) .
C31 C36 1.403(3) .
C32 C33 1.389(3) .
C32 C37 1.508(3) .
C33 C34 1.387(3) .
C33 H33 0.9500 .
C34 C35 1.389(3) .
C34 C38 1.508(3) .
C35 C36 1.388(3) .
C35 H35 0.9500 .
C36 C39 1.509(3) .
C37 H37A 0.9800 .
C37 H37B 0.9800 .
C37 H37C 0.9800 .
C38 H38A 0.9800 .
C38 H38B 0.9800 .
C38 H38C 0.9800 .
C39 H39A 0.9800 .
C39 H39B 0.9800 .
C39 H39C 0.9800 .
C101 C102 1.383(4) .
C101 C103 1.387(4) 2_775
C101 H101 0.9500 .
C102 C103 1.376(4) .
C102 H102 0.9500 .
C103 C101 1.387(4) 2_775
C103 H103 0.9500 .

loop_
_geom_torsion_atom_site_label_1
_geom_torsion_atom_site_label_2
_geom_torsion_atom_site_label_3
_geom_torsion_atom_site_label_4
_geom_torsion
_geom_torsion_site_symmetry_1
_geom_torsion_site_symmetry_4
B1 B2 N2 C6 7.4(4) . .
Br2 B2 N2 C6 -164.04(17) . .
B1 B2 N2 C5 -179.4(2) . .
Br2 B2 N2 C5 9.2(3) . .
N2 B2 B1 N1 -87.1(3) . .
Br2 B2 B1 N1 84.4(2) . .
N2 B2 B1 C1 94.1(3) . .
Br2 B2 B1 C1 -94.3(2) . .
C1 B1 N1 C9 5.2(3) . .
B2 B1 N1 C9 -173.67(18) . .
C1 B1 N1 C10 -175.06(17) . .
B2 B1 N1 C10 6.1(3) . .
N1 B1 C1 N12 100.5(2) . .
B2 B1 C1 N12 -80.7(3) . .
N1 B1 C1 N15 -78.2(3) . .
B2 B1 C1 N15 100.6(2) . .
N15 C1 N12 C21 -179.79(17) . .
B1 C1 N12 C21 1.3(3) . .
N15 C1 N12 C13 -0.5(2) . .
B1 C1 N12 C13 -179.38(17) . .
C1 N12 C13 C14 -1.7(2) . .
C21 N12 C13 C14 177.65(16) . .
N12 C13 C14 N15 2.95(19) . .
N12 C1 N15 C31 167.71(18) . .
B1 C1 N15 C31 -13.4(3) . .
N12 C1 N15 C14 2.6(2) . .
B1 C1 N15 C14 -178.50(17) . .
C13 C14 N15 C1 -3.6(2) . .
C13 C14 N15 C31 -169.83(17) . .
C1 N12 C21 C26 -87.7(3) . .
C13 N12 C21 C26 93.0(2) . .
C1 N12 C21 C22 96.5(3) . .
C13 N12 C21 C22 -82.8(2) . .
C26 C21 C22 C23 0.8(3) . .
N12 C21 C22 C23 176.48(19) . .
C26 C21 C22 C27 177.9(2) . .
N12 C21 C22 C27 -6.5(3) . .
C21 C22 C23 C24 0.4(3) . .
C27 C22 C23 C24 -176.7(2) . .
C22 C23 C24 C25 -0.6(3) . .
C22 C23 C24 C28 179.8(2) . .
C23 C24 C25 C26 -0.4(4) . .
C28 C24 C25 C26 179.2(2) . .
C22 C21 C26 C25 -1.7(3) . .
N12 C21 C26 C25 -177.3(2) . .
C22 C21 C26 C29 176.7(2) . .
N12 C21 C26 C29 1.1(3) . .
C24 C25 C26 C21 1.5(3) . .
C24 C25 C26 C29 -177.0(2) . .
C1 N15 C31 C32 114.4(2) . .
C14 N15 C31 C32 -81.6(2) . .
C1 N15 C31 C36 -72.8(3) . .
C14 N15 C31 C36 91.3(2) . .
C36 C31 C32 C33 2.5(3) . .
N15 C31 C32 C33 175.09(19) . .
C36 C31 C32 C37 -175.1(2) . .
N15 C31 C32 C37 -2.5(3) . .
C31 C32 C33 C34 -0.1(3) . .
C37 C32 C33 C34 177.5(2) . .
C32 C33 C34 C35 -0.2(3) . .
C32 C33 C34 C38 -176.4(2) . .
C33 C34 C35 C36 -1.9(3) . .
C38 C34 C35 C36 174.4(2) . .
C34 C35 C36 C31 4.1(3) . .
C34 C35 C36 C39 -169.9(2) . .
C32 C31 C36 C35 -4.4(3) . .
N15 C31 C36 C35 -177.13(18) . .
C32 C31 C36 C39 169.5(2) . .
N15 C31 C36 C39 -3.3(3) . .
C103 C101 C102 C103 -0.2(4) 2_775 .
C101 C102 C103 C101 0.2(4) . 2_775
